data_7111812
loop_
_publ_author_name
'S. Gondzik'
'S. Schulz'
'D. Blaser'
'C. Wolper'

_publ_section_title
;
 Reaction of L2Zn2 with Ph2E2 -- synthesis of LZnEPh and reactions with
 oxygen and H-acidic substrates
;
_journal_name_full Chem.Commun.
_journal_page_first 1189
_journal_paper_doi 10.1039/c3cc48677j
_journal_volume 50
_journal_year 2014
_chemical_formula_moiety 'C58 H68 N4 O4 Te2 Zn2, 2(C6 H5 F)'
_chemical_formula_sum 'C70 H78 F2 N4 O4 Te2 Zn2'
_chemical_formula_weight 1463.30
_chemical_name_systematic
;
 ?
;
_space_group_crystal_system monoclinic
_space_group_IT_number 14
_space_group_name_Hall '-P 2ybc'
_space_group_name_H-M_alt 'P 1 21/c 1'
_symmetry_space_group_name_Hall '-P 2ybc'
_symmetry_space_group_name_H-M 'P 1 21/c 1'
_atom_sites_solution_hydrogens geom
_atom_sites_solution_primary direct
_atom_sites_solution_secondary difmap
_audit_creation_method SHELXL-2013
_cell_angle_alpha 90
_cell_angle_beta 107.5790(10)
_cell_angle_gamma 90
_cell_formula_units_Z 2
_cell_length_a 12.3389(3)
_cell_length_b 15.5903(4)
_cell_length_c 17.8480(5)
_cell_measurement_reflns_used 36523
_cell_measurement_temperature 180(1)
_cell_measurement_theta_max 31.55
_cell_measurement_theta_min 2.21
_cell_volume 3273.04(15)
_computing_cell_refinement 'BRUKER D8 KAPPA APEX 2 Vers. 3.0-2009'
_computing_data_collection 'BRUKER D8 KAPPA APEX 2 Vers. 3.0-2009'
_computing_data_reduction 'BRUKER D8 KAPPA APEX 2 Vers. 3.0-2009'
_computing_molecular_graphics 'BRUKER AXS SHELXTL Vers. 2008/4'
_computing_publication_material 'SHELXL-2013 (Sheldrick, 2013/4)'
_computing_structure_refinement 'SHELXL-2013 (Sheldrick, 2013/4)'
_computing_structure_solution 'BRUKER D8 KAPPA APEX 2 Vers. 3.0-2009'
_diffrn_ambient_temperature 180(1)
_diffrn_detector_area_resol_mean 512
_diffrn_measured_fraction_theta_full 0.984
_diffrn_measured_fraction_theta_max 0.969
_diffrn_measurement_device_type
; 
 Bruker D8 KAPPA series II with APEX II area detector system
;
_diffrn_measurement_method
;
 Data collection strategy APEX 2/COSMO
;
_diffrn_radiation_monochromator 'Triumph Goebel mirror'
_diffrn_radiation_type MoK\a
_diffrn_radiation_wavelength 0.71073
_diffrn_reflns_av_R_equivalents 0.0257
_diffrn_reflns_av_unetI/netI 0.0187
_diffrn_reflns_Laue_measured_fraction_full 0.984
_diffrn_reflns_Laue_measured_fraction_max 0.969
_diffrn_reflns_limit_h_max 18
_diffrn_reflns_limit_h_min -17
_diffrn_reflns_limit_k_max 22
_diffrn_reflns_limit_k_min -22
_diffrn_reflns_limit_l_max 25
_diffrn_reflns_limit_l_min -26
_diffrn_reflns_number 73231
_diffrn_reflns_point_group_measured_fraction_full 0.984
_diffrn_reflns_point_group_measured_fraction_max 0.969
_diffrn_reflns_theta_full 25.242
_diffrn_reflns_theta_max 31.584
_diffrn_reflns_theta_min 1.731
_diffrn_source 'sealed X-RAY tube'
_exptl_absorpt_coefficient_mu 1.662
_exptl_absorpt_correction_T_max 0.75
_exptl_absorpt_correction_T_min 0.68
_exptl_absorpt_correction_type multi-scan
_exptl_absorpt_process_details
; 
 BRUKER AXS SMART APEX 2 Vers. 3.0-2009
 R.H. Blessing, Acta Cryst. (1995) A51 33-38 
;
_exptl_crystal_colour colourless
_exptl_crystal_density_diffrn 1.485
_exptl_crystal_description block
_exptl_crystal_F_000 1480
_exptl_crystal_size_max 0.170
_exptl_crystal_size_mid 0.150
_exptl_crystal_size_min 0.150
_refine_diff_density_max 0.835
_refine_diff_density_min -0.742
_refine_diff_density_rms 0.080
_refine_ls_extinction_method none
_refine_ls_goodness_of_fit_ref 1.051
_refine_ls_hydrogen_treatment constr
_refine_ls_matrix_type full
_refine_ls_number_parameters 348
_refine_ls_number_reflns 10619
_refine_ls_number_restraints 0
_refine_ls_restrained_S_all 1.051
_refine_ls_R_factor_all 0.0352
_refine_ls_R_factor_gt 0.0260
_refine_ls_shift/su_max 0.002
_refine_ls_shift/su_mean 0.000
_refine_ls_structure_factor_coef Fsqd
_refine_ls_weighting_details 'w=1/[\s^2^(Fo^2^)+(0.0356P)^2^+2.2306P] where P=(Fo^2^+2Fc^2^)/3'
_refine_ls_weighting_scheme calc
_refine_ls_wR_factor_gt 0.0659
_refine_ls_wR_factor_ref 0.0719
_reflns_Friedel_coverage 0.000
_reflns_number_gt 9026
_reflns_number_total 10619
_reflns_threshold_expression 'I > 2\s(I)'
_cod_data_source_file c3cc48677j.txt
_cod_data_source_block sg_530m
_cod_original_cell_volume 3273.03(15)
_cod_database_code 7111812
_shelx_space_group_comment
;
The symmetry employed for this shelxl refinement is uniquely defined
by the following loop, which should always be used as a source of
symmetry information in preference to the above space-group names.
They are only intended as comments.
;
_shelx_estimated_absorpt_t_min 0.765
_shelx_estimated_absorpt_t_max 0.789
_shelxl_version_number 2013-4

loop_
_space_group_symop_operation_xyz
'x, y, z'
'-x, y+1/2, -z+1/2'
'-x, -y, -z'
'x, -y-1/2, z-1/2'

loop_
_atom_site_label
_atom_site_type_symbol
_atom_site_fract_x
_atom_site_fract_y
_atom_site_fract_z
_atom_site_U_iso_or_equiv
_atom_site_adp_type
_atom_site_occupancy
_atom_site_site_symmetry_order
_atom_site_calc_flag
_atom_site_refinement_flags_posn
_atom_site_refinement_flags_adp
_atom_site_refinement_flags_occupancy
_atom_site_disorder_assembly
_atom_site_disorder_group
Te1 Te 0.38133(2) 1.03514(2) 0.40047(2) 0.02042(3) Uani 1 1 d . . . . .
Zn1 Zn 0.34538(2) 0.93233(2) 0.55497(2) 0.02017(5) Uani 1 1 d . . . . .
N1 N 0.30552(12) 0.94289(9) 0.65299(8) 0.0197(2) Uani 1 1 d . . . . .
N2 N 0.21685(11) 0.86162(9) 0.49564(8) 0.0207(3) Uani 1 1 d . . . . .
O1 O 0.35164(12) 1.03803(8) 0.49617(8) 0.0279(3) Uani 1 1 d . . . . .
O2 O 0.49968(10) 0.88704(8) 0.57747(8) 0.0270(3) Uani 1 1 d . . . . .
C1 C 0.22221(13) 0.89718(11) 0.66525(9) 0.0198(3) Uani 1 1 d . . . . .
C2 C 0.15269(14) 0.84055(11) 0.60956(10) 0.0220(3) Uani 1 1 d . . . . .
H2 H 0.1037 0.8056 0.6286 0.026 Uiso 1 1 d R U . . .
C3 C 0.14510(14) 0.82805(11) 0.53021(10) 0.0214(3) Uani 1 1 d . . . . .
C4 C 0.19624(16) 0.90651(13) 0.74232(10) 0.0278(3) Uani 1 1 d . . . . .
H4A H 0.2634 0.8905 0.7857 0.042 Uiso 1 1 d R U . . .
H4B H 0.1326 0.8689 0.7424 0.042 Uiso 1 1 d R U . . .
H4C H 0.1759 0.9662 0.7489 0.042 Uiso 1 1 d R U . . .
C5 C 0.04879(17) 0.77221(13) 0.48219(11) 0.0321(4) Uani 1 1 d . . . . .
H5A H 0.0005 0.8055 0.4381 0.048 Uiso 1 1 d R U . . .
H5B H 0.0035 0.7523 0.5154 0.048 Uiso 1 1 d R U . . .
H5C H 0.0800 0.7226 0.4620 0.048 Uiso 1 1 d R U . . .
C6 C 0.37320(14) 0.99946(11) 0.71171(9) 0.0207(3) Uani 1 1 d . . . . .
C7 C 0.34734(15) 1.08719(11) 0.70816(10) 0.0258(3) Uani 1 1 d . . . . .
C8 C 0.41862(17) 1.14237(12) 0.76252(11) 0.0306(4) Uani 1 1 d . . . . .
H8 H 0.4005 1.2017 0.7609 0.037 Uiso 1 1 d R U . . .
C9 C 0.51596(17) 1.11282(13) 0.81927(11) 0.0296(4) Uani 1 1 d . . . . .
C10 C 0.54000(16) 1.02580(12) 0.82128(10) 0.0274(3) Uani 1 1 d . . . . .
H10 H 0.6059 1.0048 0.8598 0.033 Uiso 1 1 d R U . . .
C11 C 0.47032(15) 0.96805(11) 0.76838(10) 0.0224(3) Uani 1 1 d . . . . .
C12 C 0.24473(19) 1.12127(14) 0.64625(13) 0.0395(5) Uani 1 1 d . . . . .
H12A H 0.2412 1.1837 0.6514 0.059 Uiso 1 1 d R U . . .
H12B H 0.1759 1.0954 0.6529 0.059 Uiso 1 1 d R U . . .
H12C H 0.2502 1.1069 0.5941 0.059 Uiso 1 1 d R U . . .
C13 C 0.5913(2) 1.17534(15) 0.87657(13) 0.0418(5) Uani 1 1 d . . . . .
H13A H 0.6400 1.1439 0.9218 0.063 Uiso 1 1 d R U . . .
H13B H 0.5440 1.2161 0.8944 0.063 Uiso 1 1 d R U . . .
H13C H 0.6389 1.2065 0.8506 0.063 Uiso 1 1 d R U . . .
C14 C 0.49933(16) 0.87382(12) 0.77137(11) 0.0283(3) Uani 1 1 d . . . . .
H14A H 0.4403 0.8408 0.7849 0.042 Uiso 1 1 d R U . . .
H14B H 0.5728 0.8641 0.8112 0.042 Uiso 1 1 d R U . . .
H14C H 0.5038 0.8553 0.7199 0.042 Uiso 1 1 d R U . . .
C15 C 0.18952(14) 0.86534(11) 0.41203(9) 0.0204(3) Uani 1 1 d . . . . .
C16 C 0.11203(14) 0.92751(11) 0.37104(10) 0.0227(3) Uani 1 1 d . . . . .
C17 C 0.09235(15) 0.93544(12) 0.29000(10) 0.0261(3) Uani 1 1 d . . . . .
H17 H 0.0378 0.9759 0.2616 0.031 Uiso 1 1 d R U . . .
C18 C 0.15000(16) 0.88596(12) 0.24964(10) 0.0268(3) Uani 1 1 d . . . . .
C19 C 0.22856(16) 0.82660(12) 0.29220(10) 0.0279(3) Uani 1 1 d . . . . .
H19 H 0.2690 0.7925 0.2655 0.033 Uiso 1 1 d R U . . .
C20 C 0.25009(15) 0.81536(11) 0.37298(10) 0.0248(3) Uani 1 1 d . . . . .
C21 C 0.05557(16) 0.98760(13) 0.41390(11) 0.0302(4) Uani 1 1 d . . . . .
H21A H 0.0116 1.0307 0.3772 0.045 Uiso 1 1 d R U . . .
H21B H 0.1137 1.0162 0.4564 0.045 Uiso 1 1 d R U . . .
H21C H 0.0046 0.9550 0.4361 0.045 Uiso 1 1 d R U . . .
C22 C 0.1293(2) 0.89811(15) 0.16275(11) 0.0389(5) Uani 1 1 d . . . . .
H22A H 0.0551 0.9253 0.1397 0.058 Uiso 1 1 d R U . . .
H22B H 0.1303 0.8422 0.1379 0.058 Uiso 1 1 d R U . . .
H22C H 0.1890 0.9347 0.1541 0.058 Uiso 1 1 d R U . . .
C23 C 0.3382(2) 0.75291(15) 0.41816(12) 0.0391(5) Uani 1 1 d . . . . .
H23A H 0.3966 0.7836 0.4590 0.059 Uiso 1 1 d R U . . .
H23B H 0.3734 0.7246 0.3823 0.059 Uiso 1 1 d R U . . .
H23C H 0.3022 0.7097 0.4427 0.059 Uiso 1 1 d R U . . .
C24 C 0.25490(14) 1.12305(12) 0.34000(11) 0.0255(3) Uani 1 1 d . . . . .
C25 C 0.21088(17) 1.11711(13) 0.25888(11) 0.0321(4) Uani 1 1 d . . . . .
H25 H 0.2384 1.0747 0.2309 0.038 Uiso 1 1 d R U . . .
C26 C 0.12597(19) 1.17388(16) 0.21882(13) 0.0423(5) Uani 1 1 d . . . . .
H26 H 0.0945 1.1696 0.1634 0.051 Uiso 1 1 d R U . . .
C27 C 0.0877(2) 1.23579(17) 0.25894(16) 0.0475(6) Uani 1 1 d . . . . .
H27 H 0.0305 1.2748 0.2312 0.057 Uiso 1 1 d R U . . .
C28 C 0.1323(2) 1.24170(17) 0.33971(17) 0.0515(6) Uani 1 1 d . . . . .
H28 H 0.1061 1.2852 0.3673 0.062 Uiso 1 1 d R U . . .
C29 C 0.2151(2) 1.18429(15) 0.38087(14) 0.0409(5) Uani 1 1 d . . . . .
H29 H 0.2440 1.1872 0.4365 0.049 Uiso 1 1 d R U . . .
F1 F 0.1553(6) 0.5572(5) 0.4303(4) 0.130(2) Uiso 0.5 1 d . . P A 1
C31 C 0.2169(4) 0.4922(2) 0.4555(3) 0.0623(15) Uiso 0.5 1 d G . P A 1
C32 C 0.3187(4) 0.4716(3) 0.4415(3) 0.0588(14) Uiso 0.5 1 d G . P A 1
C33 C 0.3773(3) 0.3977(3) 0.4741(3) 0.0566(13) Uiso 0.5 1 d G . P A 1
C34 C 0.3341(3) 0.3445(2) 0.5206(3) 0.0491(12) Uiso 0.5 1 d G . P A 1
C35 C 0.2323(4) 0.3650(3) 0.5346(2) 0.0460(13) Uiso 0.5 1 d G . P A 1
C36 C 0.1737(3) 0.4389(3) 0.5020(3) 0.0545(14) Uiso 0.5 1 d G . P A 1
H32 H 0.3483 0.5080 0.4097 0.065 Uiso 0.5 1 d R U P A 1
H33 H 0.4468 0.3837 0.4645 0.065 Uiso 0.5 1 d R U P A 1
H34 H 0.3741 0.2940 0.5429 0.065 Uiso 0.5 1 d R U P A 1
H35 H 0.2027 0.3286 0.5664 0.065 Uiso 0.5 1 d R U P A 1
H36 H 0.1042 0.4529 0.5116 0.065 Uiso 0.5 1 d R U P A 1
F1A F 0.1009(6) 0.5504(4) 0.4621(4) 0.121(2) Uiso 0.5 1 d . . P B 2
C31A C 0.1815(4) 0.4890(2) 0.4752(3) 0.0493(12) Uiso 0.5 1 d G . P B 2
C32A C 0.1728(3) 0.4163(3) 0.5180(3) 0.0466(12) Uiso 0.5 1 d G . P B 2
C33A C 0.2559(4) 0.3530(2) 0.5317(3) 0.0570(17) Uiso 0.5 1 d G . P B 2
C34A C 0.3476(4) 0.3625(3) 0.5025(3) 0.0707(19) Uiso 0.5 1 d G . P B 2
C35A C 0.3563(4) 0.4353(4) 0.4597(3) 0.0743(18) Uiso 0.5 1 d G . P B 2
C36A C 0.2733(5) 0.4985(3) 0.4460(3) 0.0664(16) Uiso 0.5 1 d G . P B 2
H32A H 0.1101 0.4098 0.5380 0.080 Uiso 0.5 1 d R U P B 2
H33A H 0.2499 0.3033 0.5610 0.080 Uiso 0.5 1 d R U P B 2
H34A H 0.4044 0.3193 0.5118 0.080 Uiso 0.5 1 d R U P B 2
H35A H 0.4190 0.4418 0.4397 0.080 Uiso 0.5 1 d R U P B 2
H36A H 0.2792 0.5483 0.4167 0.080 Uiso 0.5 1 d R U P B 2

loop_
_atom_site_aniso_label
_atom_site_aniso_U_11
_atom_site_aniso_U_22
_atom_site_aniso_U_33
_atom_site_aniso_U_23
_atom_site_aniso_U_13
_atom_site_aniso_U_12
Te1 0.02090(5) 0.01994(6) 0.01942(5) 0.00199(4) 0.00460(4) -0.00031(3)
Zn1 0.01864(9) 0.02541(10) 0.01636(8) 0.00038(7) 0.00512(6) -0.00400(6)
N1 0.0210(6) 0.0204(6) 0.0165(6) -0.0016(5) 0.0040(5) -0.0024(5)
N2 0.0212(6) 0.0241(7) 0.0159(6) -0.0016(5) 0.0042(5) -0.0029(5)
O1 0.0354(7) 0.0269(7) 0.0242(6) 0.0034(5) 0.0131(5) -0.0031(5)
O2 0.0202(6) 0.0263(6) 0.0340(7) 0.0024(5) 0.0074(5) -0.0026(4)
C1 0.0216(7) 0.0203(7) 0.0178(6) 0.0014(5) 0.0064(5) 0.0005(5)
C2 0.0215(7) 0.0240(8) 0.0208(7) 0.0006(6) 0.0071(6) -0.0047(6)
C3 0.0208(7) 0.0209(7) 0.0205(7) -0.0003(6) 0.0032(6) -0.0040(5)
C4 0.0309(9) 0.0349(10) 0.0200(7) -0.0014(7) 0.0113(7) -0.0026(7)
C5 0.0330(9) 0.0345(10) 0.0256(8) -0.0024(7) 0.0042(7) -0.0154(7)
C6 0.0239(7) 0.0211(8) 0.0170(6) -0.0013(6) 0.0061(6) -0.0028(6)
C7 0.0283(8) 0.0224(8) 0.0244(8) -0.0014(6) 0.0047(6) 0.0008(6)
C8 0.0372(10) 0.0206(8) 0.0314(9) -0.0041(7) 0.0064(7) -0.0024(7)
C9 0.0339(9) 0.0298(9) 0.0229(8) -0.0062(7) 0.0051(7) -0.0068(7)
C10 0.0264(8) 0.0316(9) 0.0201(7) -0.0013(6) 0.0011(6) -0.0029(6)
C11 0.0259(8) 0.0227(8) 0.0177(7) 0.0009(6) 0.0052(6) -0.0003(6)
C12 0.0397(11) 0.0291(10) 0.0402(11) -0.0004(8) -0.0023(9) 0.0081(8)
C13 0.0435(12) 0.0390(12) 0.0357(10) -0.0144(9) 0.0008(9) -0.0111(9)
C14 0.0323(9) 0.0240(8) 0.0257(8) 0.0038(6) 0.0043(7) 0.0032(6)
C15 0.0219(7) 0.0217(7) 0.0167(6) -0.0013(6) 0.0043(5) -0.0032(5)
C16 0.0218(7) 0.0236(8) 0.0213(7) -0.0014(6) 0.0047(6) -0.0019(6)
C17 0.0271(8) 0.0261(8) 0.0217(7) 0.0031(6) 0.0023(6) -0.0007(6)
C18 0.0339(9) 0.0269(9) 0.0182(7) 0.0001(6) 0.0058(6) -0.0045(7)
C19 0.0352(9) 0.0290(9) 0.0198(7) -0.0030(6) 0.0090(7) 0.0018(7)
C20 0.0302(8) 0.0230(8) 0.0199(7) -0.0009(6) 0.0056(6) 0.0029(6)
C21 0.0262(8) 0.0334(10) 0.0305(9) -0.0025(7) 0.0077(7) 0.0055(7)
C22 0.0548(13) 0.0409(12) 0.0189(8) 0.0026(8) 0.0082(8) -0.0021(9)
C23 0.0516(13) 0.0353(11) 0.0266(9) -0.0016(8) 0.0060(9) 0.0195(9)
C24 0.0213(7) 0.0268(9) 0.0270(8) 0.0041(6) 0.0051(6) 0.0000(6)
C25 0.0322(9) 0.0340(10) 0.0274(8) 0.0063(7) 0.0052(7) 0.0036(7)
C26 0.0366(11) 0.0505(14) 0.0343(10) 0.0158(9) 0.0026(9) 0.0069(9)
C27 0.0345(11) 0.0472(13) 0.0596(15) 0.0240(11) 0.0124(10) 0.0158(9)
C28 0.0533(15) 0.0452(14) 0.0577(15) 0.0045(12) 0.0194(12) 0.0217(11)
C29 0.0438(12) 0.0409(12) 0.0363(10) -0.0002(9) 0.0094(9) 0.0118(9)

loop_
_atom_type_symbol
_atom_type_description
_atom_type_scat_dispersion_real
_atom_type_scat_dispersion_imag
_atom_type_scat_source
C C 0.0033 0.0016 'International Tables Vol C Tables 4.2.6.8 and 6.1.1.4'
H H 0.0000 0.0000 'International Tables Vol C Tables 4.2.6.8 and 6.1.1.4'
N N 0.0061 0.0033 'International Tables Vol C Tables 4.2.6.8 and 6.1.1.4'
O O 0.0106 0.0060 'International Tables Vol C Tables 4.2.6.8 and 6.1.1.4'
F F 0.0171 0.0103 'International Tables Vol C Tables 4.2.6.8 and 6.1.1.4'
Zn Zn 0.2839 1.4301 'International Tables Vol C Tables 4.2.6.8 and 6.1.1.4'
Te Te -0.5308 1.6751 'International Tables Vol C Tables 4.2.6.8 and 6.1.1.4'

loop_
_geom_angle_atom_site_label_1
_geom_angle_atom_site_label_2
_geom_angle_atom_site_label_3
_geom_angle
_geom_angle_site_symmetry_1
_geom_angle_site_symmetry_3
O1 Te1 O2 98.79(6) . 3_676
O1 Te1 C24 97.71(7) . .
O2 Te1 C24 95.70(6) 3_676 .
O2 Zn1 N2 119.14(6) . .
O2 Zn1 N1 109.75(6) . .
N2 Zn1 N1 98.58(6) . .
O2 Zn1 O1 102.67(6) . .
N2 Zn1 O1 109.80(6) . .
N1 Zn1 O1 117.78(6) . .
C1 N1 C6 121.48(14) . .
C1 N1 Zn1 121.27(11) . .
C6 N1 Zn1 117.20(10) . .
C3 N2 C15 121.37(14) . .
C3 N2 Zn1 120.96(11) . .
C15 N2 Zn1 116.04(10) . .
Te1 O1 Zn1 121.46(7) . .
Te1 O2 Zn1 117.85(7) 3_676 .
N1 C1 C2 123.96(14) . .
N1 C1 C4 119.22(15) . .
C2 C1 C4 116.81(14) . .
C3 C2 C1 129.71(15) . .
N2 C3 C2 124.21(15) . .
N2 C3 C5 118.86(15) . .
C2 C3 C5 116.93(15) . .
C7 C6 C11 120.44(15) . .
C7 C6 N1 119.61(15) . .
C11 C6 N1 119.73(15) . .
C8 C7 C6 118.95(16) . .
C8 C7 C12 120.54(17) . .
C6 C7 C12 120.50(16) . .
C7 C8 C9 121.74(17) . .
C10 C9 C8 118.18(17) . .
C10 C9 C13 122.01(18) . .
C8 C9 C13 119.81(19) . .
C9 C10 C11 122.00(17) . .
C10 C11 C6 118.67(16) . .
C10 C11 C14 120.84(16) . .
C6 C11 C14 120.49(15) . .
C20 C15 C16 120.44(15) . .
C20 C15 N2 120.24(15) . .
C16 C15 N2 118.80(15) . .
C17 C16 C15 118.61(16) . .
C17 C16 C21 120.52(16) . .
C15 C16 C21 120.80(15) . .
C18 C17 C16 122.09(17) . .
C19 C18 C17 117.94(16) . .
C19 C18 C22 121.36(18) . .
C17 C18 C22 120.68(18) . .
C18 C19 C20 122.16(17) . .
C19 C20 C15 118.68(16) . .
C19 C20 C23 121.17(17) . .
C15 C20 C23 120.13(16) . .
C29 C24 C25 120.56(18) . .
C29 C24 Te1 120.35(14) . .
C25 C24 Te1 119.08(14) . .
C24 C25 C26 119.3(2) . .
C27 C26 C25 120.3(2) . .
C26 C27 C28 120.1(2) . .
C27 C28 C29 120.4(2) . .
C24 C29 C28 119.3(2) . .
F1 C31 C32 126.9(5) . .
F1 C31 C36 113.1(5) . .
C32 C31 C36 120.0 . .
C31 C32 C33 120.0 . .
C34 C33 C32 120.0 . .
C33 C34 C35 120.0 . .
C36 C35 C34 120.0 . .
C35 C36 C31 120.0 . .
F1A C31A C32A 119.9(5) . .
F1A C31A C36A 120.1(5) . .
C32A C31A C36A 120.0 . .
C33A C32A C31A 120.0 . .
C32A C33A C34A 120.0 . .
C35A C34A C33A 120.0 . .
C34A C35A C36A 120.0 . .
C35A C36A C31A 120.0 . .

loop_
_geom_bond_atom_site_label_1
_geom_bond_atom_site_label_2
_geom_bond_distance
_geom_bond_site_symmetry_2
Te1 O1 1.8524(13) .
Te1 O2 1.8529(12) 3_676
Te1 C24 2.1118(17) .
Zn1 O2 1.9553(13) .
Zn1 N2 1.9589(14) .
Zn1 N1 1.9620(14) .
Zn1 O1 1.9678(13) .
N1 C1 1.322(2) .
N1 C6 1.430(2) .
N2 C3 1.330(2) .
N2 C15 1.428(2) .
O2 Te1 1.8529(12) 3_676
C1 C2 1.410(2) .
C1 C4 1.511(2) .
C2 C3 1.404(2) .
C3 C5 1.513(2) .
C6 C7 1.402(2) .
C6 C11 1.402(2) .
C7 C8 1.393(2) .
C7 C12 1.504(3) .
C8 C9 1.395(3) .
C9 C10 1.387(3) .
C9 C13 1.512(3) .
C10 C11 1.397(2) .
C11 C14 1.509(2) .
C15 C20 1.402(2) .
C15 C16 1.402(2) .
C16 C17 1.398(2) .
C16 C21 1.507(2) .
C17 C18 1.389(3) .
C18 C19 1.389(3) .
C18 C22 1.506(2) .
C19 C20 1.396(2) .
C20 C23 1.500(3) .
C24 C29 1.379(3) .
C24 C25 1.387(3) .
C25 C26 1.393(3) .
C26 C27 1.368(4) .
C27 C28 1.382(4) .
C28 C29 1.390(3) .
F1 C31 1.266(8) .
C31 C32 1.3900 .
C31 C36 1.3900 .
C32 C33 1.3900 .
C33 C34 1.3900 .
C34 C35 1.3900 .
C35 C36 1.3900 .
F1A C31A 1.348(7) .
C31A C32A 1.3900 .
C31A C36A 1.3900 .
C32A C33A 1.3900 .
C33A C34A 1.3900 .
C34A C35A 1.3900 .
C35A C36A 1.3900 .
